data_7236208
loop_
_publ_author_name
'Wang, Di'
'Sun, Libo'
'Hao, Chuanqing'
'Yan, Yan'
'Liang, Zhiqiang'

_publ_section_title
;
 Lanthanide metal--organic frameworks based on a 1,2,3-triazole-containing
 tricarboxylic acid ligand for luminescence sensing of metal ions and
 nitroaromatic compounds
;
_journal_issue 63
_journal_name_full 'RSC Advances'
_journal_page_first 57828
_journal_paper_doi 10.1039/C6RA06303A
_journal_volume 6
_journal_year 2016
_chemical_formula_sum 'C49 H0 La2 N11 O17'
_chemical_formula_weight 1292.42
_space_group_IT_number 15
_space_group_name_Hall '-C 2yc'
_space_group_name_H-M_alt 'C 1 2/c 1'
_symmetry_cell_setting monoclinic
_symmetry_space_group_name_H-M 'C 1 2/c 1'
_atom_sites_solution_primary direct
_atom_sites_solution_secondary difmap
_audit_block_doi 10.5517/cc1k8vd2
_audit_creation_method SHELXL-97
_audit_update_record
;
2015-11-24 deposited with the CCDC.
2016-06-23 downloaded from the CCDC.
;
_cell_angle_alpha 90.00
_cell_angle_beta 95.256(2)
_cell_angle_gamma 90.00
_cell_formula_units_Z 4
_cell_length_a 32.118(3)
_cell_length_b 15.2133(17)
_cell_length_c 13.1789(14)
_cell_measurement_reflns_used 3115
_cell_measurement_temperature 296(2)
_cell_measurement_theta_max 22.58
_cell_measurement_theta_min 2.19
_cell_volume 6412.4(12)
_computing_cell_refinement 'Bruker SMART'
_computing_data_collection 'Bruker SMART'
_computing_data_reduction 'Bruker SAINT'
_computing_molecular_graphics 'Bruker SHELXTL'
_computing_publication_material 'Bruker SHELXTL'
_computing_structure_refinement 'Bruker SHELXTL'
_computing_structure_solution 'Bruker SHELXTL'
_diffrn_ambient_temperature 296(2)
_diffrn_detector_area_resol_mean 5.0cm
_diffrn_measured_fraction_theta_full 0.998
_diffrn_measured_fraction_theta_max 0.998
_diffrn_measurement_device_type 'CCD area detector'
_diffrn_measurement_method 'phi and omega scans'
_diffrn_radiation_monochromator graphite
_diffrn_radiation_source 'fine-focus sealed tube'
_diffrn_radiation_type MoK\a
_diffrn_radiation_wavelength 0.71073
_diffrn_reflns_av_R_equivalents 0.0628
_diffrn_reflns_av_sigmaI/netI 0.0787
_diffrn_reflns_limit_h_max 36
_diffrn_reflns_limit_h_min -42
_diffrn_reflns_limit_k_max 20
_diffrn_reflns_limit_k_min -18
_diffrn_reflns_limit_l_max 17
_diffrn_reflns_limit_l_min -13
_diffrn_reflns_number 23110
_diffrn_reflns_theta_full 28.34
_diffrn_reflns_theta_max 28.34
_diffrn_reflns_theta_min 1.48
_exptl_absorpt_coefficient_mu 1.381
_exptl_absorpt_correction_T_max 0.7892
_exptl_absorpt_correction_T_min 0.7603
_exptl_absorpt_correction_type multi-scan
_exptl_absorpt_process_details SADABS
_exptl_crystal_density_diffrn 1.339
_exptl_crystal_density_method 'not measured'
_exptl_crystal_description BLOCK
_exptl_crystal_F_000 2484
_exptl_crystal_size_max 0.21
_exptl_crystal_size_mid 0.19
_exptl_crystal_size_min 0.18
_refine_diff_density_max 1.739
_refine_diff_density_min -1.781
_refine_diff_density_rms 0.177
_refine_ls_extinction_method none
_refine_ls_goodness_of_fit_ref 1.007
_refine_ls_matrix_type full
_refine_ls_number_parameters 412
_refine_ls_number_reflns 7987
_refine_ls_number_restraints 268
_refine_ls_restrained_S_all 0.999
_refine_ls_R_factor_all 0.0947
_refine_ls_R_factor_gt 0.0582
_refine_ls_shift/su_max 0.004
_refine_ls_shift/su_mean 0.000
_refine_ls_structure_factor_coef Fsqd
_refine_ls_weighting_details 'calc w=1/[\s^2^(Fo^2^)+(0.1056P)^2^+28.5604P] where P=(Fo^2^+2Fc^2^)/3'
_refine_ls_weighting_scheme calc
_refine_ls_wR_factor_gt 0.1634
_refine_ls_wR_factor_ref 0.1886
_reflns_number_gt 5380
_reflns_number_total 7987
_reflns_threshold_expression >2sigma(I)
_cod_data_source_file c6ra06303a2.cif
_cod_data_source_block y
_cod_depositor_comments
;
The following automatic conversions were performed:

data item '_exptl_absorpt_correction_type' value 'MULTI-SCAN' was
changed to 'multi-scan' in accordance with the
/home/saulius/struct/COD-crude-data/automatic-downloads/DataCite-retrospective/RSC/depositions/lib/dictionaries/cif_core.dic
dictionary named 'cif_core.dic' version 2.4.2 last updated on
2011-04-26.

data item '_symmetry_cell_setting' value 'Monoclinic' was changed to
'monoclinic' in accordance with the
/home/saulius/struct/COD-crude-data/automatic-downloads/DataCite-retrospective/RSC/depositions/lib/dictionaries/cif_core.dic
dictionary named 'cif_core.dic' version 2.4.2 last updated on
2011-04-26.

Automatic conversion script
Id: cif_fix_values 6909 2019-04-08 15:41:33Z antanas 
;
_cod_original_sg_symbol_H-M C2/c
_cod_database_code 7236208

loop_
_symmetry_equiv_pos_as_xyz
'x, y, z'
'-x, y, -z+1/2'
'x+1/2, y+1/2, z'
'-x+1/2, y+1/2, -z+1/2'
'-x, -y, -z'
'x, -y, z-1/2'
'-x+1/2, -y+1/2, -z'
'x+1/2, -y+1/2, z-1/2'

loop_
_atom_site_label
_atom_site_type_symbol
_atom_site_fract_x
_atom_site_fract_y
_atom_site_fract_z
_atom_site_U_iso_or_equiv
_atom_site_adp_type
_atom_site_occupancy
_atom_site_symmetry_multiplicity
_atom_site_calc_flag
_atom_site_refinement_flags
_atom_site_disorder_assembly
_atom_site_disorder_group
La1 La 0.811878(10) 0.79352(2) 0.52861(3) 0.02358(13) Uani 1 1 d . . .
O1 O 0.86373(15) 0.6732(3) 0.4972(4) 0.0459(13) Uani 1 1 d D . .
O2 O 0.88440(17) 0.8072(3) 0.4583(5) 0.0578(17) Uani 1 1 d D . .
O3 O 1.23031(14) 0.3401(3) 0.4466(3) 0.0317(10) Uani 1 1 d . . .
O4 O 1.28446(14) 0.4208(3) 0.4172(4) 0.0415(12) Uani 1 1 d . . .
O5 O 1.20612(15) 0.7299(3) 0.1445(3) 0.0341(11) Uani 1 1 d . . .
O6 O 1.26574(14) 0.6548(4) 0.1585(4) 0.0434(13) Uani 1 1 d . . .
O7 O 0.8476(2) 0.9284(5) 0.6053(6) 0.074(2) Uani 1 1 d . . .
O8 O 0.8449(3) 0.7454(6) 0.7008(5) 0.084(2) Uani 1 1 d . . .
C1 C 0.92969(8) 0.6861(2) 0.4320(3) 0.0338(15) Uani 1 1 d G . .
C2 C 0.93408(7) 0.5952(2) 0.4310(3) 0.0345(15) Uani 1 1 d G . .
C3 C 0.97103(7) 0.55774(17) 0.4044(3) 0.0355(15) Uani 1 1 d G . .
C4 C 1.00360(6) 0.61115(14) 0.37893(16) 0.0314(14) Uani 1 1 d G . .
C5 C 0.99922(8) 0.70204(15) 0.3800(3) 0.0395(16) Uani 1 1 d G . .
C6 C 0.96227(9) 0.73951(18) 0.4065(3) 0.0435(17) Uani 1 1 d G . .
C7 C 1.04197(6) 0.57402(14) 0.35333(16) 0.0324(14) Uani 1 1 d G . .
C8 C 1.08243(7) 0.60948(18) 0.3453(3) 0.0334(15) Uani 1 1 d G . .
N1 N 1.10951(7) 0.5392(2) 0.3247(3) 0.0343(13) Uani 1 1 d G . .
N2 N 1.08578(8) 0.46033(18) 0.3199(3) 0.0384(14) Uani 1 1 d G . .
N3 N 1.04403(8) 0.48184(15) 0.3376(3) 0.0427(15) Uani 1 1 d G . .
C9 C 1.15005(8) 0.5387(3) 0.3144(3) 0.0297(13) Uani 1 1 d G . .
C10 C 1.17532(11) 0.4750(2) 0.3642(3) 0.0305(14) Uani 1 1 d G . .
C11 C 1.21804(11) 0.4742(2) 0.3543(3) 0.0289(13) Uani 1 1 d G . .
C12 C 1.23549(8) 0.5372(3) 0.2946(3) 0.0290(13) Uani 1 1 d G . .
C13 C 1.21022(11) 0.6009(2) 0.2448(3) 0.0272(13) Uani 1 1 d G . .
C14 C 1.16750(10) 0.6017(2) 0.2547(3) 0.0299(14) Uani 1 1 d G . .
C15 C 0.8905(2) 0.7254(5) 0.4645(5) 0.0337(15) Uani 1 1 d . . .
C16 C 1.2460(2) 0.4072(4) 0.4082(5) 0.0312(14) Uani 1 1 d . . .
C17 C 1.2291(2) 0.6672(4) 0.1772(5) 0.0304(14) Uani 1 1 d . . .
O9 O 0.1280(6) 0.2166(9) 0.8912(12) 0.094(6) Uani 0.50 1 d PU . .
N6 N 0.1895(6) 0.1498(9) 0.9285(14) 0.079(5) Uani 0.50 1 d PU . .
C24 C 0.1600(9) 0.1899(12) 0.8672(16) 0.076(5) Uani 0.50 1 d PU . .
C25 C 0.1816(8) 0.1346(14) 1.0320(16) 0.082(6) Uani 0.50 1 d PU . .
C26 C 0.2304(9) 0.1179(17) 0.891(2) 0.113(9) Uani 0.50 1 d PU . .
N4 N 0.8961(10) 0.9922(16) 0.7245(19) 0.159(7) Uani 0.50 1 d PDU A 1
C18 C 0.8802(12) 0.963(3) 0.627(3) 0.149(8) Uani 0.50 1 d PDU A 1
C19 C 0.8690(12) 0.999(3) 0.802(3) 0.178(10) Uani 0.50 1 d PDU A 1
C20 C 0.9331(11) 1.045(3) 0.735(3) 0.188(10) Uani 0.50 1 d PDU A 1
N4' N 0.8892(11) 1.0203(18) 0.699(2) 0.158(7) Uani 0.50 1 d PDU A 2
C18' C 0.8529(12) 0.972(3) 0.670(3) 0.153(8) Uani 0.50 1 d PU A 2
C19' C 0.8992(15) 1.048(3) 0.803(3) 0.187(10) Uani 0.50 1 d PDU A 2
C20' C 0.9216(12) 1.011(3) 0.636(3) 0.180(10) Uani 0.50 1 d PDU A 2
N5 N 0.8688(13) 0.672(2) 0.842(3) 0.161(9) Uani 0.50 1 d PDU A 3
C21 C 0.8644(13) 0.721(2) 0.7560(18) 0.150(9) Uani 0.50 1 d PDU A 3
C22 C 0.8489(19) 0.5984(18) 0.890(3) 0.189(12) Uani 0.50 1 d PDU A 3
C23 C 0.9118(14) 0.677(3) 0.893(2) 0.180(11) Uani 0.50 1 d PDU A 3
N5' N 0.8485(11) 0.6765(17) 0.854(3) 0.168(9) Uani 0.50 1 d PDU A 4
C21' C 0.8262(12) 0.702(2) 0.767(2) 0.165(10) Uani 0.50 1 d PDU A 4
C22' C 0.8375(16) 0.622(2) 0.919(2) 0.182(12) Uani 0.50 1 d PDU A 4
C23' C 0.8932(10) 0.706(3) 0.851(3) 0.170(11) Uani 0.50 1 d PDU A 4

loop_
_atom_site_aniso_label
_atom_site_aniso_U_11
_atom_site_aniso_U_22
_atom_site_aniso_U_33
_atom_site_aniso_U_23
_atom_site_aniso_U_13
_atom_site_aniso_U_12
La1 0.01800(18) 0.02264(18) 0.0305(2) -0.00158(14) 0.00423(12) 0.00226(13)
O1 0.033(3) 0.041(3) 0.068(4) 0.019(3) 0.026(3) 0.014(2)
O2 0.037(3) 0.037(3) 0.104(5) -0.003(3) 0.031(3) 0.002(2)
O3 0.032(2) 0.023(2) 0.041(3) 0.0099(18) 0.007(2) 0.0057(18)
O4 0.022(2) 0.032(3) 0.070(4) 0.014(2) 0.002(2) 0.0006(19)
O5 0.032(2) 0.036(3) 0.035(2) 0.0133(19) 0.003(2) -0.002(2)
O6 0.026(2) 0.054(3) 0.052(3) 0.026(3) 0.016(2) 0.006(2)
O7 0.058(4) 0.065(4) 0.099(5) -0.036(4) 0.011(4) -0.029(3)
O8 0.097(6) 0.110(6) 0.043(4) 0.003(4) -0.011(4) 0.046(5)
C1 0.025(3) 0.039(4) 0.039(4) -0.001(3) 0.007(3) 0.006(3)
C2 0.028(3) 0.043(4) 0.033(3) 0.003(3) 0.005(3) 0.007(3)
C3 0.023(3) 0.044(4) 0.041(4) 0.005(3) 0.010(3) 0.009(3)
C4 0.020(3) 0.045(4) 0.031(3) 0.005(3) 0.007(2) 0.007(3)
C5 0.025(3) 0.039(4) 0.056(5) 0.000(3) 0.012(3) 0.002(3)
C6 0.031(4) 0.042(4) 0.060(5) -0.003(4) 0.016(3) 0.003(3)
C7 0.031(3) 0.036(4) 0.030(3) 0.000(3) 0.008(3) 0.000(3)
C8 0.016(3) 0.047(4) 0.038(4) 0.003(3) 0.009(3) 0.008(3)
N1 0.030(3) 0.030(3) 0.044(3) 0.005(2) 0.011(3) 0.005(2)
N2 0.024(3) 0.035(3) 0.058(4) 0.005(3) 0.010(3) 0.000(2)
N3 0.032(3) 0.042(4) 0.055(4) 0.006(3) 0.013(3) 0.004(3)
C9 0.020(3) 0.030(3) 0.040(4) 0.004(3) 0.009(3) 0.002(2)
C10 0.026(3) 0.033(3) 0.034(3) 0.006(3) 0.006(3) 0.001(3)
C11 0.022(3) 0.027(3) 0.037(3) 0.009(3) 0.003(3) 0.004(2)
C12 0.026(3) 0.029(3) 0.033(3) 0.007(3) 0.005(3) 0.003(2)
C13 0.023(3) 0.028(3) 0.032(3) 0.006(2) 0.006(2) 0.001(2)
C14 0.025(3) 0.030(3) 0.036(3) 0.008(3) 0.010(3) 0.006(2)
C15 0.020(3) 0.040(4) 0.042(4) 0.002(3) 0.007(3) 0.007(3)
C16 0.026(3) 0.029(3) 0.039(4) 0.004(3) 0.007(3) 0.007(3)
C17 0.026(3) 0.032(3) 0.033(3) 0.008(3) 0.000(3) -0.003(3)
O9 0.138(14) 0.066(9) 0.083(10) 0.026(7) 0.029(10) 0.065(9)
N6 0.123(13) 0.031(7) 0.088(10) 0.014(7) 0.029(10) 0.026(8)
C24 0.130(15) 0.038(9) 0.066(11) 0.019(8) 0.042(11) 0.017(9)
C25 0.124(18) 0.058(12) 0.063(12) 0.012(9) 0.004(12) 0.034(12)
C26 0.12(2) 0.074(15) 0.15(2) 0.011(15) 0.069(18) 0.031(15)
N4 0.134(15) 0.136(13) 0.202(18) -0.085(13) -0.005(12) -0.028(12)
C18 0.119(16) 0.129(14) 0.192(18) -0.076(14) -0.019(13) -0.034(14)
C19 0.17(2) 0.17(2) 0.20(2) -0.10(2) 0.023(17) 0.003(19)
C20 0.141(19) 0.17(2) 0.24(2) -0.074(19) -0.038(17) -0.051(17)
N4' 0.133(15) 0.139(13) 0.197(17) -0.079(13) -0.017(12) -0.037(12)
C18' 0.131(16) 0.130(14) 0.194(19) -0.080(14) -0.011(13) -0.043(14)
C19' 0.17(2) 0.18(2) 0.20(2) -0.094(18) -0.016(17) -0.029(19)
C20' 0.140(19) 0.18(2) 0.22(2) -0.06(2) 0.000(16) -0.021(18)
N5 0.29(2) 0.135(14) 0.053(9) -0.023(8) -0.010(13) 0.123(16)
C21 0.28(3) 0.119(13) 0.045(8) -0.026(8) -0.018(13) 0.140(16)
C22 0.31(3) 0.18(2) 0.074(19) 0.001(15) 0.015(19) 0.10(2)
C23 0.28(3) 0.20(2) 0.054(15) 0.011(16) -0.019(17) 0.12(2)
N5' 0.29(2) 0.142(14) 0.063(10) -0.018(9) -0.006(14) 0.109(17)
C21' 0.29(3) 0.134(14) 0.067(10) -0.019(10) -0.008(15) 0.116(18)
C22' 0.32(3) 0.15(2) 0.075(18) -0.007(14) -0.002(19) 0.09(2)
C23' 0.28(3) 0.16(2) 0.061(15) -0.013(15) 0.009(17) 0.12(2)

loop_
_atom_type_symbol
_atom_type_description
_atom_type_scat_dispersion_real
_atom_type_scat_dispersion_imag
_atom_type_scat_source
C C 0.0033 0.0016 'International Tables Vol C Tables 4.2.6.8 and 6.1.1.4'
H H 0.0000 0.0000 'International Tables Vol C Tables 4.2.6.8 and 6.1.1.4'
La La -0.2871 2.4523 'International Tables Vol C Tables 4.2.6.8 and 6.1.1.4'
N N 0.0061 0.0033 'International Tables Vol C Tables 4.2.6.8 and 6.1.1.4'
O O 0.0106 0.0060 'International Tables Vol C Tables 4.2.6.8 and 6.1.1.4'

loop_
_citation_id
_citation_doi
_citation_year
1 10.1039/C6RA06303A 2016

loop_
_geom_angle_atom_site_label_1
_geom_angle_atom_site_label_2
_geom_angle_atom_site_label_3
_geom_angle
_geom_angle_site_symmetry_1
_geom_angle_site_symmetry_3
O3 La1 O6 78.56(16) 5_766 8_466
O3 La1 O5 73.68(16) 5_766 2_755
O6 La1 O5 130.35(16) 8_466 2_755
O3 La1 O7 148.1(2) 5_766 .
O6 La1 O7 75.20(19) 8_466 .
O5 La1 O7 137.9(2) 2_755 .
O3 La1 O8 80.4(2) 5_766 .
O6 La1 O8 72.6(2) 8_466 .
O5 La1 O8 138.8(2) 2_755 .
O7 La1 O8 74.7(3) . .
O3 La1 O1 78.73(16) 5_766 .
O6 La1 O1 141.37(18) 8_466 .
O5 La1 O1 70.81(17) 2_755 .
O7 La1 O1 111.9(2) . .
O8 La1 O1 73.1(2) . .
O3 La1 O4 122.45(14) 5_766 3_455
O6 La1 O4 87.71(18) 8_466 3_455
O5 La1 O4 74.24(16) 2_755 3_455
O7 La1 O4 74.4(2) . 3_455
O8 La1 O4 146.7(2) . 3_455
O1 La1 O4 130.91(17) . 3_455
O3 La1 O2 129.21(15) 5_766 .
O6 La1 O2 146.15(18) 8_466 .
O5 La1 O2 81.07(19) 2_755 .
O7 La1 O2 71.8(2) . .
O8 La1 O2 91.6(2) . .
O1 La1 O2 51.27(16) . .
O4 La1 O2 90.41(17) 3_455 .
O3 La1 O3 76.02(14) 5_766 3_455
O6 La1 O3 66.14(15) 8_466 3_455
O5 La1 O3 67.65(14) 2_755 3_455
O7 La1 O3 108.69(19) . 3_455
O8 La1 O3 135.5(2) . 3_455
O1 La1 O3 135.86(17) . 3_455
O4 La1 O3 47.79(13) 3_455 3_455
O2 La1 O3 132.33(18) . 3_455
O3 La1 C15 104.12(17) 5_766 .
O6 La1 C15 153.35(18) 8_466 .
O5 La1 C15 74.48(17) 2_755 .
O7 La1 C15 91.8(2) . .
O8 La1 C15 81.6(2) . .
O1 La1 C15 25.74(18) . .
O4 La1 C15 111.47(18) 3_455 .
O2 La1 C15 25.53(17) . .
O3 La1 C15 140.50(17) 3_455 .
O3 La1 C16 99.88(16) 5_766 3_455
O6 La1 C16 75.63(18) 8_466 3_455
O5 La1 C16 69.77(17) 2_755 3_455
O7 La1 C16 90.9(2) . 3_455
O8 La1 C16 147.5(2) . 3_455
O1 La1 C16 139.17(18) . 3_455
O4 La1 C16 23.43(16) 3_455 3_455
O2 La1 C16 111.70(19) . 3_455
O3 La1 C16 24.38(15) 3_455 3_455
C15 La1 C16 128.63(19) . 3_455
O3 La1 La1 40.95(10) 5_766 7_666
O6 La1 La1 67.00(11) 8_466 7_666
O5 La1 La1 64.97(11) 2_755 7_666
O7 La1 La1 135.99(16) . 7_666
O8 La1 La1 112.6(2) . 7_666
O1 La1 La1 111.66(13) . 7_666
O4 La1 La1 82.18(10) 3_455 7_666
O2 La1 La1 146.00(15) . 7_666
O3 La1 La1 35.06(9) 3_455 7_666
C15 La1 La1 131.73(14) . 7_666
C16 La1 La1 59.10(12) 3_455 7_666
C15 O1 La1 94.6(4) . .
C15 O2 La1 92.2(4) . .
C16 O3 La1 163.1(4) . 5_766
C16 O3 La1 88.0(4) . 3_545
La1 O3 La1 103.99(14) 5_766 3_545
C16 O4 La1 102.5(4) . 3_545
C17 O5 La1 133.4(4) . 2_755
C17 O6 La1 136.5(4) . 8_565
C18' O7 C18 57(2) . .
C18' O7 La1 148(2) . .
C18 O7 La1 145.3(19) . .
C21 O8 C21' 67(3) . .
C21 O8 La1 163(2) . .
C21' O8 La1 125.2(16) . .
C2 C1 C6 120.0 . .
C2 C1 C15 119.4(3) . .
C6 C1 C15 120.6(3) . .
C1 C2 C3 120.0 . .
C4 C3 C2 120.0 . .
C3 C4 C5 120.0 . .
C3 C4 C7 120.8 . .
C5 C4 C7 119.2 . .
C4 C5 C6 120.0 . .
C5 C6 C1 120.0 . .
C8 C7 N3 108.0 . .
C8 C7 C4 133.2 . .
N3 C7 C4 118.6 . .
N1 C8 C7 108.0 . .
C9 N1 C8 130.6(3) . .
C9 N1 N2 121.4(3) . .
C8 N1 N2 108.0 . .
N3 N2 N1 108.0 . .
N2 N3 C7 108.0 . .
N1 C9 C10 119.6(3) . .
N1 C9 C14 120.4(3) . .
C10 C9 C14 120.0 . .
C11 C10 C9 120.0 . .
C10 C11 C12 120.0 . .
C10 C11 C16 121.1(3) . .
C12 C11 C16 118.9(3) . .
C11 C12 C13 120.0 . .
C14 C13 C12 120.0 . .
C14 C13 C17 120.2(3) . .
C12 C13 C17 119.8(3) . .
C13 C14 C9 120.0 . .
O2 C15 O1 121.9(6) . .
O2 C15 C1 120.6(6) . .
O1 C15 C1 117.5(6) . .
O2 C15 La1 62.3(4) . .
O1 C15 La1 59.7(3) . .
C1 C15 La1 177.1(4) . .
O4 C16 O3 121.6(6) . .
O4 C16 C11 118.6(5) . .
O3 C16 C11 119.7(5) . .
O4 C16 La1 54.1(3) . 3_545
O3 C16 La1 67.6(3) . 3_545
C11 C16 La1 171.3(4) . 3_545
O6 C17 O5 125.8(6) . .
O6 C17 C13 117.2(5) . .
O5 C17 C13 117.1(5) . .
C24 N6 C25 118(2) . .
C24 N6 C26 122(2) . .
C25 N6 C26 119(2) . .
O9 C24 N6 126(2) . .
C19 N4 C18 119(3) . .
C19 N4 C20 117(2) . .
C18 N4 C20 120(3) . .
O7 C18 N4 127(4) . .
C20' N4' C18' 115(3) . .
C20' N4' C19' 119(4) . .
C18' N4' C19' 121(4) . .
O7 C18' N4' 127(4) . .
C21 N5 C22 140(4) . .
C21 N5 C23 112(3) . .
C22 N5 C23 106(4) . .
O8 C21 N5 147(5) . .
C22' N5' C21' 127(2) . .
C22' N5' C23' 123(2) . .
C21' N5' C23' 108.7(17) . .
O8 C21' N5' 119(3) . .

loop_
_geom_bond_atom_site_label_1
_geom_bond_atom_site_label_2
_geom_bond_distance
_geom_bond_site_symmetry_2
La1 O3 2.482(4) 5_766
La1 O6 2.491(5) 8_466
La1 O5 2.497(4) 2_755
La1 O7 2.517(6) .
La1 O8 2.524(7) .
La1 O1 2.534(5) .
La1 O4 2.538(5) 3_455
La1 O2 2.593(5) .
La1 O3 2.831(4) 3_455
La1 C15 2.927(6) .
La1 C16 3.060(6) 3_455
La1 La1 4.1920(7) 7_666
O1 C15 1.275(8) .
O2 C15 1.262(8) .
O3 C16 1.264(8) .
O3 La1 2.482(4) 5_766
O3 La1 2.831(4) 3_545
O4 C16 1.246(8) .
O4 La1 2.538(5) 3_545
O5 C17 1.257(8) .
O5 La1 2.497(4) 2_755
O6 C17 1.240(8) .
O6 La1 2.491(5) 8_565
O7 C18' 1.08(3) .
O7 C18 1.19(3) .
O8 C21 0.99(2) .
O8 C21' 1.29(4) .
C1 C2 1.3900 .
C1 C6 1.3900 .
C1 C15 1.490(7) .
C2 C3 1.3900 .
C3 C4 1.3900 .
C4 C5 1.3900 .
C4 C7 1.4240 .
C5 C6 1.3900 .
C7 C8 1.4200 .
C7 N3 1.4200 .
C8 N1 1.4200 .
N1 C9 1.322(3) .
N1 N2 1.4200 .
N2 N3 1.4200 .
C9 C10 1.3900 .
C9 C14 1.3900 .
C10 C11 1.3900 .
C11 C12 1.3900 .
C11 C16 1.496(7) .
C12 C13 1.3900 .
C13 C14 1.3900 .
C13 C17 1.508(7) .
C16 La1 3.060(6) 3_545
O9 C24 1.18(3) .
N6 C24 1.34(3) .
N6 C25 1.43(3) .
N6 C26 1.52(3) .
N4 C19 1.408(18) .
N4 C18 1.405(19) .
N4 C20 1.432(18) .
N4' C20' 1.404(19) .
N4' C18' 1.40(4) .
N4' C19' 1.433(19) .
N5 C21 1.35(4) .
N5 C22 1.461(19) .
N5 C23 1.48(6) .
N5' C22' 1.266(18) .
N5' C21' 1.35(3) .
N5' C23' 1.507(19) .
